data_7116739
loop_
_publ_author_name
'Ziqing Zuo'
'Lei Zhang'
'Xuebing Leng'
'Zheng Huang'

_publ_section_title
;
 Iron-catalyzed asymmetric hydrosilylation of ketones
;
_journal_name_full Chem.Commun.
_journal_page_first 5073
_journal_paper_doi 10.1039/C5cc00612K
_journal_volume 51
_journal_year 2015
_chemical_absolute_configuration ad
_chemical_formula_sum 'C26.5 H36.5 Br2 Fe N3.5 O1.5'
_chemical_formula_weight 643.76
_chemical_name_systematic
; 
 ? 
;
_space_group_crystal_system monoclinic
_space_group_IT_number 4
_space_group_name_Hall 'P 2yb'
_space_group_name_H-M_alt 'P 1 21 1'
_symmetry_space_group_name_Hall 'P 2yb'
_symmetry_space_group_name_H-M 'P 1 21 1'
_atom_sites_solution_hydrogens geom
_audit_creation_method SHELXL-2014
_audit_update_record
;
2015-01-20 deposited with the CCDC.
2015-02-16 downloaded from the CCDC.
;
_cell_angle_alpha 90
_cell_angle_beta 100.090(4)
_cell_angle_gamma 90
_cell_formula_units_Z 4
_cell_length_a 15.777(4)
_cell_length_b 10.030(3)
_cell_length_c 17.685(5)
_cell_measurement_reflns_used 3003
_cell_measurement_temperature 133(2)
_cell_measurement_theta_max 25.46
_cell_measurement_theta_min 2.34
_cell_volume 2755.3(13)
_computing_cell_refinement 'Bruker SAINT'
_computing_data_collection 'Bruker APEX2'
_computing_data_reduction 'Bruker SAINT'
_computing_molecular_graphics 'Bruker SHELXTL'
_computing_publication_material 'Bruker SHELXTL'
_computing_structure_refinement 'SHELXL-2014 (Sheldrick, 2014)'
_computing_structure_solution 'SHELXS-97 (Sheldrick, 2008)'
_diffrn_ambient_temperature 133(2)
_diffrn_measured_fraction_theta_full 1.000
_diffrn_measured_fraction_theta_max 0.982
_diffrn_measurement_device_type 'Bruker APEX-II CCD'
_diffrn_measurement_method '\f and \w scans'
_diffrn_radiation_type MoK\a
_diffrn_radiation_wavelength 0.71073
_diffrn_reflns_av_R_equivalents 0.1132
_diffrn_reflns_av_unetI/netI 0.2432
_diffrn_reflns_Laue_measured_fraction_full 1.000
_diffrn_reflns_Laue_measured_fraction_max 0.982
_diffrn_reflns_limit_h_max 22
_diffrn_reflns_limit_h_min -19
_diffrn_reflns_limit_k_max 14
_diffrn_reflns_limit_k_min -12
_diffrn_reflns_limit_l_max 24
_diffrn_reflns_limit_l_min -25
_diffrn_reflns_number 26394
_diffrn_reflns_point_group_measured_fraction_full 0.989
_diffrn_reflns_point_group_measured_fraction_max 0.950
_diffrn_reflns_theta_full 25.242
_diffrn_reflns_theta_max 30.324
_diffrn_reflns_theta_min 1.169
_exptl_absorpt_coefficient_mu 3.475
_exptl_absorpt_correction_T_max 0.746
_exptl_absorpt_correction_T_min 0.418
_exptl_absorpt_correction_type multi-scan
_exptl_absorpt_process_details sadabs
_exptl_crystal_colour blue
_exptl_crystal_density_diffrn 1.552
_exptl_crystal_description plate
_exptl_crystal_F_000 1312
_exptl_crystal_size_max 0.120
_exptl_crystal_size_mid 0.080
_exptl_crystal_size_min 0.010
_refine_diff_density_max 1.451
_refine_diff_density_min -1.669
_refine_diff_density_rms 0.170
_refine_ls_abs_structure_details
; 
 Flack x determined using 2290 quotients [(I+)-(I-)]/[(I+)+(I-)] 
 (Parsons, Flack and Wagner, Acta Cryst. B69 (2013) 249-259). 
;
_refine_ls_abs_structure_Flack 0.019(14)
_refine_ls_extinction_method none
_refine_ls_goodness_of_fit_ref 0.973
_refine_ls_hydrogen_treatment constr
_refine_ls_matrix_type full
_refine_ls_number_parameters 638
_refine_ls_number_reflns 15709
_refine_ls_number_restraints 7
_refine_ls_restrained_S_all 0.973
_refine_ls_R_factor_all 0.1988
_refine_ls_R_factor_gt 0.0715
_refine_ls_shift/su_max 0.002
_refine_ls_shift/su_mean 0.000
_refine_ls_structure_factor_coef Fsqd
_refine_ls_weighting_details 'w=1/[\s^2^(Fo^2^)+(0.0260P)^2^] where P=(Fo^2^+2Fc^2^)/3'
_refine_ls_weighting_scheme calc
_refine_ls_wR_factor_gt 0.1144
_refine_ls_wR_factor_ref 0.1556
_reflns_Friedel_coverage 0.837
_reflns_Friedel_fraction_full 0.977
_reflns_Friedel_fraction_max 0.914
_reflns_number_gt 7485
_reflns_number_total 15709
_reflns_threshold_expression 'I > 2\s(I)'
_cod_data_source_file c5cc00612k2_a.cif
_cod_data_source_block mo_dm14439_0m
_cod_depositor_comments
;
2017-03-01
Z value and formula fixed to values more according to usual
chemical conventions.                 miguel
;
_cod_original_formula_sum 'C53 H73 Br4 Fe2 N7 O3'
_cod_original_formula_weight 1287.52
_cod_original_formula_units_Z 2
_cod_original_cell_volume 2755.3(12)
_cod_database_code 7116739
_shelx_space_group_comment
; 
The symmetry employed for this shelxl refinement is uniquely defined 
by the following loop, which should always be used as a source of 
symmetry information in preference to the above space-group names. 
They are only intended as comments. 
;
_shelx_estimated_absorpt_t_min 0.681
_shelx_estimated_absorpt_t_max 0.966
_shelxl_version_number 2014-3

loop_
_space_group_symop_operation_xyz
'x, y, z'
'-x, y+1/2, -z'

loop_
_atom_site_label
_atom_site_type_symbol
_atom_site_fract_x
_atom_site_fract_y
_atom_site_fract_z
_atom_site_U_iso_or_equiv
_atom_site_adp_type
_atom_site_occupancy
_atom_site_site_symmetry_order
_atom_site_calc_flag
_atom_site_refinement_flags_posn
_atom_site_refinement_flags_adp
Fe1 Fe 0.44178(12) 0.52958(18) 0.23268(11) 0.0214(5) Uani 1 1 d . .
Fe2 Fe 0.04814(11) 0.58587(18) 0.74495(10) 0.0179(4) Uani 1 1 d . .
Br1 Br 0.58217(9) 0.48549(14) 0.32430(8) 0.0273(4) Uani 1 1 d . .
Br2 Br 0.43800(9) 0.74990(14) 0.17511(8) 0.0309(4) Uani 1 1 d . .
Br3 Br -0.09137(9) 0.63585(14) 0.66106(8) 0.0261(4) Uani 1 1 d . .
Br4 Br 0.07345(9) 0.37179(13) 0.80791(8) 0.0287(4) Uani 1 1 d . .
N1 N 0.3589(6) 0.5357(11) 0.3241(6) 0.016(2) Uani 1 1 d . .
N2 N 0.4005(6) 0.3323(11) 0.2467(6) 0.018(3) Uani 1 1 d . .
N3 N 0.4834(6) 0.4105(10) 0.1385(6) 0.019(2) Uani 1 1 d . .
N4 N 0.1440(6) 0.5832(11) 0.6696(6) 0.017(2) Uani 1 1 d . .
N5 N 0.0954(6) 0.7820(10) 0.7417(5) 0.015(2) Uani 1 1 d . .
N6 N -0.0018(6) 0.6926(10) 0.8344(6) 0.019(2) Uani 1 1 d . .
N7 N 0.2635(7) 0.4923(12) 0.0085(7) 0.036(3) Uani 1 1 d . .
O1 O 0.4879(5) 0.2024(8) 0.0893(5) 0.028(2) Uani 1 1 d . .
O2 O -0.0401(5) 0.8990(8) 0.8657(5) 0.027(2) Uani 1 1 d . .
O3 O 0.2966(6) 0.4755(10) 0.1391(6) 0.046(3) Uani 1 1 d . .
C1 C 0.2752(9) 0.4018(15) 0.4027(8) 0.028(4) Uani 1 1 d . .
H1A H 0.2543 0.4881 0.4178 0.041 Uiso 1 1 calc R U
H1B H 0.3080 0.3574 0.4479 0.041 Uiso 1 1 calc R U
H1C H 0.2261 0.3460 0.3805 0.041 Uiso 1 1 calc R U
C2 C 0.3316(8) 0.4230(14) 0.3447(7) 0.020(3) Uani 1 1 d . .
C3 C 0.3543(8) 0.3035(14) 0.3017(7) 0.020(3) Uani 1 1 d . .
C4 C 0.3323(8) 0.1752(14) 0.3152(8) 0.020(3) Uani 1 1 d . .
H4 H 0.2998 0.1557 0.3543 0.024 Uiso 1 1 calc R U
C5 C 0.3580(8) 0.0731(15) 0.2708(8) 0.028(3) Uani 1 1 d . .
H5 H 0.3444 -0.0169 0.2802 0.033 Uiso 1 1 calc R U
C6 C 0.4033(8) 0.1031(13) 0.2134(7) 0.026(3) Uani 1 1 d . .
H6 H 0.4211 0.0352 0.1821 0.031 Uiso 1 1 calc R U
C7 C 0.4218(8) 0.2343(15) 0.2029(7) 0.023(3) Uani 1 1 d . .
C8 C 0.4675(8) 0.2868(13) 0.1434(7) 0.021(3) Uani 1 1 d . .
C9 C 0.5193(8) 0.2880(13) 0.0344(7) 0.029(3) Uani 1 1 d . .
H9A H 0.4778 0.2912 -0.0145 0.035 Uiso 1 1 calc R U
H9B H 0.5754 0.2557 0.0240 0.035 Uiso 1 1 calc R U
C10 C 0.5289(8) 0.4242(12) 0.0719(8) 0.023(3) Uani 1 1 d . .
H10 H 0.4969 0.4904 0.0352 0.028 Uiso 1 1 calc R U
C11 C 0.6205(8) 0.4729(13) 0.0956(9) 0.033(4) Uani 1 1 d . .
H11 H 0.6185 0.5592 0.1235 0.040 Uiso 1 1 calc R U
C12 C 0.6737(8) 0.3742(17) 0.1511(8) 0.045(4) Uani 1 1 d . .
H12A H 0.6494 0.3683 0.1984 0.067 Uiso 1 1 calc R U
H12B H 0.7334 0.4053 0.1635 0.067 Uiso 1 1 calc R U
H12C H 0.6721 0.2861 0.1270 0.067 Uiso 1 1 calc R U
C13 C 0.6635(8) 0.4982(14) 0.0287(8) 0.038(4) Uani 1 1 d . .
H13A H 0.7217 0.5322 0.0468 0.057 Uiso 1 1 calc R U
H13B H 0.6304 0.5642 -0.0051 0.057 Uiso 1 1 calc R U
H13C H 0.6667 0.4149 0.0004 0.057 Uiso 1 1 calc R U
C14 C 0.3387(8) 0.6568(13) 0.3627(8) 0.018(3) Uani 1 1 d . .
C15 C 0.3870(8) 0.6935(14) 0.4324(8) 0.022(3) Uani 1 1 d . .
C16 C 0.3636(8) 0.8107(14) 0.4681(7) 0.021(3) Uani 1 1 d . .
H16 H 0.3969 0.8392 0.5153 0.025 Uiso 1 1 calc R U
C17 C 0.2925(8) 0.8844(15) 0.4345(7) 0.022(3) Uani 1 1 d . .
H17 H 0.2762 0.9619 0.4593 0.027 Uiso 1 1 calc R U
C18 C 0.2457(8) 0.8447(14) 0.3650(7) 0.024(3) Uani 1 1 d . .
H18 H 0.1968 0.8958 0.3432 0.029 Uiso 1 1 calc R U
C19 C 0.2669(8) 0.7317(14) 0.3246(7) 0.019(3) Uani 1 1 d . .
C20 C 0.2129(8) 0.6904(15) 0.2490(8) 0.024(3) Uani 1 1 d . .
H20 H 0.2454 0.6217 0.2247 0.029 Uiso 1 1 calc R U
C21 C 0.1935(10) 0.8081(16) 0.1935(8) 0.033(4) Uani 1 1 d . .
H21A H 0.1640 0.8783 0.2174 0.049 Uiso 1 1 calc R U
H21B H 0.1565 0.7781 0.1461 0.049 Uiso 1 1 calc R U
H21C H 0.2475 0.8432 0.1814 0.049 Uiso 1 1 calc R U
C22 C 0.1292(9) 0.6293(17) 0.2623(9) 0.041(4) Uani 1 1 d . .
H22A H 0.1413 0.5584 0.3008 0.062 Uiso 1 1 calc R U
H22B H 0.0985 0.5918 0.2140 0.062 Uiso 1 1 calc R U
H22C H 0.0936 0.6980 0.2806 0.062 Uiso 1 1 calc R U
C23 C 0.4637(8) 0.6150(14) 0.4734(7) 0.020(3) Uani 1 1 d . .
H23 H 0.4710 0.5350 0.4414 0.024 Uiso 1 1 calc R U
C24 C 0.4493(9) 0.5658(15) 0.5528(8) 0.033(4) Uani 1 1 d . .
H24A H 0.4435 0.6426 0.5857 0.049 Uiso 1 1 calc R U
H24B H 0.4986 0.5115 0.5764 0.049 Uiso 1 1 calc R U
H24C H 0.3967 0.5119 0.5467 0.049 Uiso 1 1 calc R U
C25 C 0.5462(8) 0.6977(14) 0.4816(8) 0.028(3) Uani 1 1 d . .
H25A H 0.5567 0.7233 0.4306 0.042 Uiso 1 1 calc R U
H25B H 0.5948 0.6448 0.5078 0.042 Uiso 1 1 calc R U
H25C H 0.5399 0.7781 0.5116 0.042 Uiso 1 1 calc R U
C26 C 0.2319(8) 0.7188(13) 0.5937(8) 0.024(3) Uani 1 1 d . .
H26A H 0.2459 0.6329 0.5725 0.036 Uiso 1 1 calc R U
H26B H 0.2851 0.7630 0.6181 0.036 Uiso 1 1 calc R U
H26C H 0.2018 0.7752 0.5523 0.036 Uiso 1 1 calc R U
C27 C 0.1754(8) 0.6964(14) 0.6521(7) 0.017(3) Uani 1 1 d . .
C28 C 0.1465(8) 0.8124(13) 0.6925(7) 0.017(3) Uani 1 1 d . .
C29 C 0.1697(8) 0.9465(15) 0.6822(8) 0.025(3) Uani 1 1 d . .
H29 H 0.2072 0.9690 0.6475 0.030 Uiso 1 1 calc R U
C30 C 0.1368(8) 1.0428(14) 0.7234(7) 0.022(3) Uani 1 1 d . .
H30 H 0.1509 1.1335 0.7163 0.026 Uiso 1 1 calc R U
C31 C 0.0844(8) 1.0122(14) 0.7745(7) 0.023(3) Uani 1 1 d . .
H31 H 0.0619 1.0796 0.8031 0.028 Uiso 1 1 calc R U
C32 C 0.0650(7) 0.8767(14) 0.7832(7) 0.019(3) Uani 1 1 d . .
C33 C 0.0086(8) 0.8200(14) 0.8299(7) 0.024(3) Uani 1 1 d . .
C34 C -0.0995(8) 0.8127(13) 0.8958(8) 0.029(3) Uani 1 1 d . U
H34A H -0.1591 0.8270 0.8683 0.035 Uiso 1 1 calc R U
H34B H -0.0976 0.8295 0.9512 0.035 Uiso 1 1 calc R U
C35 C -0.0686(8) 0.6685(12) 0.8822(7) 0.024(3) Uani 1 1 d . .
H35 H -0.1174 0.6189 0.8506 0.028 Uiso 1 1 calc R U
C36 C -0.0353(7) 0.5874(13) 0.9523(7) 0.022(3) Uani 1 1 d . .
H36 H -0.0095 0.5038 0.9355 0.027 Uiso 1 1 calc R U
C37 C -0.1094(9) 0.5489(13) 0.9922(8) 0.034(4) Uani 1 1 d . .
H37A H -0.1314 0.6286 1.0143 0.051 Uiso 1 1 calc R U
H37B H -0.0891 0.4847 1.0332 0.051 Uiso 1 1 calc R U
H37C H -0.1555 0.5084 0.9549 0.051 Uiso 1 1 calc R U
C38 C 0.0344(9) 0.6614(14) 1.0069(8) 0.038(4) Uani 1 1 d . .
H38A H 0.0783 0.6938 0.9785 0.057 Uiso 1 1 calc R U
H38B H 0.0610 0.6007 1.0477 0.057 Uiso 1 1 calc R U
H38C H 0.0087 0.7371 1.0297 0.057 Uiso 1 1 calc R U
C39 C 0.1702(8) 0.4624(13) 0.6330(7) 0.017(3) Uani 1 1 d . .
C40 C 0.2423(8) 0.3939(14) 0.6721(7) 0.022(3) Uani 1 1 d . .
C41 C 0.2661(8) 0.2780(14) 0.6364(8) 0.024(3) Uani 1 1 d . .
H41 H 0.3157 0.2301 0.6599 0.029 Uiso 1 1 calc R U
C42 C 0.2202(9) 0.2322(14) 0.5692(8) 0.030(4) Uani 1 1 d . .
H42 H 0.2381 0.1541 0.5460 0.036 Uiso 1 1 calc R U
C43 C 0.1464(9) 0.3009(15) 0.5342(8) 0.030(4) Uani 1 1 d . .
H43 H 0.1130 0.2669 0.4883 0.036 Uiso 1 1 calc R U
C44 C 0.1215(8) 0.4187(14) 0.5660(8) 0.021(3) Uani 1 1 d . .
C45 C 0.0432(8) 0.4908(15) 0.5241(7) 0.027(3) Uani 1 1 d . .
H45 H 0.0341 0.5712 0.5551 0.032 Uiso 1 1 calc R U
C46 C -0.0384(9) 0.4046(17) 0.5167(9) 0.039(4) Uani 1 1 d . .
H46A H -0.0392 0.3406 0.4747 0.058 Uiso 1 1 calc R U
H46B H -0.0894 0.4619 0.5057 0.058 Uiso 1 1 calc R U
H46C H -0.0386 0.3565 0.5648 0.058 Uiso 1 1 calc R U
C47 C 0.0557(9) 0.5398(15) 0.4440(7) 0.031(3) Uani 1 1 d . .
H47A H 0.1116 0.5842 0.4482 0.046 Uiso 1 1 calc R U
H47B H 0.0097 0.6027 0.4238 0.046 Uiso 1 1 calc R U
H47C H 0.0536 0.4634 0.4091 0.046 Uiso 1 1 calc R U
C48 C 0.2909(9) 0.4372(16) 0.7474(8) 0.026(3) Uani 1 1 d . .
H48 H 0.2525 0.4972 0.7715 0.031 Uiso 1 1 calc R U
C49 C 0.3728(9) 0.5183(17) 0.7385(8) 0.036(4) Uani 1 1 d . .
H49A H 0.4117 0.4618 0.7149 0.054 Uiso 1 1 calc R U
H49B H 0.4022 0.5477 0.7892 0.054 Uiso 1 1 calc R U
H49C H 0.3561 0.5962 0.7059 0.054 Uiso 1 1 calc R U
C50 C 0.3196(10) 0.3218(17) 0.8042(9) 0.040(4) Uani 1 1 d . .
H50A H 0.2686 0.2766 0.8166 0.060 Uiso 1 1 calc R U
H50B H 0.3540 0.3576 0.8513 0.060 Uiso 1 1 calc R U
H50C H 0.3542 0.2580 0.7806 0.060 Uiso 1 1 calc R U
C51 C 0.2784(9) 0.5446(19) 0.0791(8) 0.042(4) Uani 1 1 d . .
H51 H 0.2751 0.6387 0.0842 0.051 Uiso 1 1 calc R U
C52 C 0.2476(11) 0.5797(18) -0.0578(9) 0.058(5) Uani 1 1 d . .
H52A H 0.1911 0.5595 -0.0884 0.087 Uiso 1 1 calc R U
H52B H 0.2923 0.5662 -0.0891 0.087 Uiso 1 1 calc R U
H52C H 0.2486 0.6727 -0.0405 0.087 Uiso 1 1 calc R U
C53 C 0.2693(9) 0.3505(14) -0.0036(8) 0.044(4) Uani 1 1 d . .
H53A H 0.3254 0.3293 -0.0171 0.066 Uiso 1 1 calc R U
H53B H 0.2235 0.3228 -0.0455 0.066 Uiso 1 1 calc R U
H53C H 0.2629 0.3030 0.0435 0.066 Uiso 1 1 calc R U

loop_
_atom_site_aniso_label
_atom_site_aniso_U_11
_atom_site_aniso_U_22
_atom_site_aniso_U_33
_atom_site_aniso_U_23
_atom_site_aniso_U_13
_atom_site_aniso_U_12
Fe1 0.0215(10) 0.0121(10) 0.0335(12) 0.0002(9) 0.0129(9) -0.0009(8)
Fe2 0.0172(9) 0.0121(10) 0.0259(11) 0.0001(8) 0.0084(8) 0.0001(8)
Br1 0.0185(7) 0.0292(10) 0.0356(8) -0.0023(6) 0.0085(6) -0.0002(6)
Br2 0.0300(8) 0.0175(8) 0.0471(9) 0.0061(7) 0.0117(7) 0.0015(7)
Br3 0.0183(7) 0.0256(9) 0.0348(8) 0.0033(6) 0.0059(6) 0.0007(6)
Br4 0.0287(8) 0.0153(8) 0.0441(9) 0.0054(7) 0.0122(7) 0.0022(6)
N1 0.013(5) 0.017(6) 0.019(5) 0.000(5) 0.001(4) 0.002(5)
N2 0.012(5) 0.021(7) 0.022(6) -0.001(4) 0.007(5) 0.001(5)
N3 0.014(5) 0.015(6) 0.027(6) 0.000(4) 0.006(5) -0.005(4)
N4 0.018(6) 0.010(6) 0.023(6) -0.004(5) 0.004(5) 0.002(5)
N5 0.014(5) 0.013(6) 0.016(5) -0.004(4) -0.001(4) -0.002(4)
N6 0.020(6) 0.012(6) 0.025(6) 0.001(5) 0.006(5) 0.001(5)
N7 0.038(7) 0.037(8) 0.036(7) -0.010(6) 0.012(6) -0.005(6)
O1 0.028(5) 0.028(5) 0.033(6) -0.017(4) 0.015(5) -0.010(4)
O2 0.025(5) 0.019(5) 0.043(6) 0.003(4) 0.020(4) 0.001(4)
O3 0.048(7) 0.048(7) 0.039(6) -0.002(5) -0.002(5) 0.013(6)
C1 0.024(7) 0.026(10) 0.036(8) -0.005(6) 0.011(7) -0.005(7)
C2 0.013(6) 0.021(8) 0.026(7) 0.001(6) 0.005(6) -0.008(6)
C3 0.015(7) 0.020(8) 0.025(7) -0.002(6) 0.007(6) -0.005(6)
C4 0.021(7) 0.013(8) 0.030(8) 0.006(6) 0.012(6) -0.003(6)
C5 0.022(7) 0.013(8) 0.049(9) 0.002(6) 0.006(7) -0.007(6)
C6 0.033(8) 0.007(7) 0.040(8) -0.006(6) 0.013(7) -0.005(6)
C7 0.017(6) 0.026(8) 0.028(7) -0.003(6) 0.011(6) 0.003(6)
C8 0.014(6) 0.025(8) 0.022(7) -0.005(6) 0.002(5) 0.006(6)
C9 0.021(7) 0.041(9) 0.027(8) -0.010(6) 0.010(6) -0.007(6)
C10 0.015(6) 0.021(7) 0.035(8) 0.004(6) 0.009(6) 0.005(5)
C11 0.024(7) 0.018(7) 0.063(11) -0.018(7) 0.021(7) -0.005(6)
C12 0.021(7) 0.081(12) 0.032(9) -0.006(9) 0.005(7) 0.002(9)
C13 0.027(7) 0.041(9) 0.051(10) 0.004(7) 0.020(7) -0.005(7)
C14 0.015(6) 0.009(7) 0.033(8) -0.006(6) 0.012(6) 0.001(5)
C15 0.016(7) 0.015(7) 0.040(9) 0.004(6) 0.016(6) -0.002(6)
C16 0.023(7) 0.016(7) 0.025(7) -0.004(6) 0.007(6) -0.006(6)
C17 0.019(7) 0.017(8) 0.033(8) 0.001(6) 0.010(6) 0.002(6)
C18 0.016(7) 0.023(9) 0.032(8) 0.002(6) 0.004(6) -0.001(6)
C19 0.017(6) 0.016(8) 0.026(7) 0.001(6) 0.010(6) 0.005(6)
C20 0.019(7) 0.025(8) 0.029(8) -0.003(6) 0.004(6) 0.004(6)
C21 0.030(8) 0.029(9) 0.037(9) 0.009(7) 0.001(7) 0.005(7)
C22 0.030(8) 0.041(10) 0.051(10) 0.007(8) 0.002(7) -0.014(8)
C23 0.019(6) 0.014(7) 0.026(7) 0.004(5) 0.003(5) 0.001(6)
C24 0.031(8) 0.024(9) 0.043(9) 0.004(7) 0.005(7) 0.008(7)
C25 0.026(8) 0.014(7) 0.044(9) -0.009(6) 0.006(7) -0.001(6)
C26 0.028(7) 0.010(8) 0.040(9) -0.001(6) 0.022(7) 0.000(6)
C27 0.015(6) 0.010(7) 0.026(7) -0.005(5) 0.003(6) 0.000(6)
C28 0.011(6) 0.008(7) 0.033(8) 0.000(5) 0.004(6) -0.001(5)
C29 0.011(7) 0.030(9) 0.035(8) 0.003(7) 0.008(6) -0.006(6)
C30 0.018(7) 0.013(8) 0.034(8) 0.001(6) 0.007(6) 0.003(6)
C31 0.019(6) 0.022(8) 0.030(7) -0.009(6) 0.008(6) -0.001(6)
C32 0.011(6) 0.014(7) 0.029(7) 0.006(6) 0.002(5) 0.002(6)
C33 0.017(7) 0.033(9) 0.026(7) -0.013(6) 0.011(6) 0.008(6)
C34 0.024(5) 0.033(6) 0.035(6) 0.005(5) 0.019(5) 0.002(5)
C35 0.026(7) 0.014(7) 0.032(8) -0.004(6) 0.010(6) -0.006(6)
C36 0.021(6) 0.020(7) 0.028(7) 0.006(6) 0.010(6) 0.001(6)
C37 0.039(8) 0.029(8) 0.039(9) 0.012(6) 0.022(7) -0.005(7)
C38 0.045(9) 0.035(9) 0.036(9) 0.013(7) 0.014(8) -0.006(7)
C39 0.017(6) 0.011(7) 0.024(7) -0.001(5) 0.010(6) -0.006(6)
C40 0.020(7) 0.019(8) 0.031(8) 0.001(6) 0.011(6) 0.002(6)
C41 0.020(7) 0.018(8) 0.040(9) 0.004(6) 0.015(6) 0.001(6)
C42 0.037(8) 0.011(8) 0.048(9) -0.007(6) 0.025(8) -0.006(7)
C43 0.028(8) 0.028(9) 0.037(9) -0.008(7) 0.012(7) -0.001(7)
C44 0.017(7) 0.018(8) 0.030(8) 0.000(6) 0.007(6) 0.000(6)
C45 0.023(7) 0.030(9) 0.029(8) -0.001(6) 0.007(6) -0.001(7)
C46 0.019(8) 0.050(12) 0.044(10) -0.007(8) -0.005(7) -0.001(8)
C47 0.030(8) 0.028(9) 0.034(8) 0.002(7) 0.002(7) -0.003(7)
C48 0.023(8) 0.027(9) 0.029(8) 0.001(6) 0.003(6) 0.004(7)
C49 0.029(8) 0.045(10) 0.034(8) 0.008(8) 0.007(7) 0.004(8)
C50 0.036(9) 0.038(10) 0.046(10) 0.017(8) 0.009(8) 0.006(8)
C51 0.044(9) 0.056(12) 0.026(8) 0.008(8) 0.005(7) 0.015(9)
C52 0.084(14) 0.043(11) 0.045(11) 0.012(9) 0.007(10) -0.015(10)
C53 0.046(9) 0.043(10) 0.049(10) -0.003(8) 0.025(8) -0.005(8)

loop_
_atom_type_symbol
_atom_type_description
_atom_type_scat_dispersion_real
_atom_type_scat_dispersion_imag
_atom_type_scat_source
C C 0.0033 0.0016 'International Tables Vol C Tables 4.2.6.8 and 6.1.1.4'
H H 0.0000 0.0000 'International Tables Vol C Tables 4.2.6.8 and 6.1.1.4'
N N 0.0061 0.0033 'International Tables Vol C Tables 4.2.6.8 and 6.1.1.4'
O O 0.0106 0.0060 'International Tables Vol C Tables 4.2.6.8 and 6.1.1.4'
Fe Fe 0.3463 0.8444 'International Tables Vol C Tables 4.2.6.8 and 6.1.1.4'
Br Br -0.2901 2.4595 'International Tables Vol C Tables 4.2.6.8 and 6.1.1.4'

loop_
_geom_angle_atom_site_label_1
_geom_angle_atom_site_label_2
_geom_angle_atom_site_label_3
_geom_angle
N2 Fe1 N3 74.0(4)
N2 Fe1 N1 73.2(4)
N3 Fe1 N1 146.2(4)
N2 Fe1 Br2 156.4(3)
N3 Fe1 Br2 99.3(3)
N1 Fe1 Br2 107.5(3)
N2 Fe1 Br1 90.8(3)
N3 Fe1 Br1 92.6(3)
N1 Fe1 Br1 95.6(3)
Br2 Fe1 Br1 112.32(9)
N5 Fe2 N6 74.6(4)
N5 Fe2 N4 73.1(4)
N6 Fe2 N4 146.1(4)
N5 Fe2 Br4 144.1(3)
N6 Fe2 Br4 98.9(3)
N4 Fe2 Br4 101.2(3)
N5 Fe2 Br3 94.4(3)
N6 Fe2 Br3 86.5(3)
N4 Fe2 Br3 105.9(3)
Br4 Fe2 Br3 120.81(9)
C2 N1 C14 119.3(10)
C2 N1 Fe1 116.4(9)
C14 N1 Fe1 124.2(8)
C7 N2 C3 119.1(12)
C7 N2 Fe1 120.6(8)
C3 N2 Fe1 120.3(9)
C8 N3 C10 105.9(10)
C8 N3 Fe1 112.5(8)
C10 N3 Fe1 141.6(8)
C27 N4 C39 118.0(10)
C27 N4 Fe2 117.9(8)
C39 N4 Fe2 123.9(8)
C28 N5 C32 121.0(11)
C28 N5 Fe2 119.5(8)
C32 N5 Fe2 119.0(8)
C33 N6 C35 107.9(10)
C33 N6 Fe2 112.2(8)
C35 N6 Fe2 136.1(8)
C51 N7 C53 121.4(13)
C51 N7 C52 119.6(15)
C53 N7 C52 118.9(13)
C8 O1 C9 104.7(9)
C33 O2 C34 106.4(9)
C2 C1 H1A 109.5
C2 C1 H1B 109.5
H1A C1 H1B 109.5
C2 C1 H1C 109.5
H1A C1 H1C 109.5
H1B C1 H1C 109.5
N1 C2 C1 126.3(13)
N1 C2 C3 116.0(10)
C1 C2 C3 117.5(12)
N2 C3 C4 121.1(12)
N2 C3 C2 113.8(12)
C4 C3 C2 125.2(11)
C3 C4 C5 119.1(11)
C3 C4 H4 120.5
C5 C4 H4 120.5
C6 C5 C4 119.8(13)
C6 C5 H5 120.1
C4 C5 H5 120.1
C7 C6 C5 117.5(13)
C7 C6 H6 121.3
C5 C6 H6 121.3
N2 C7 C6 123.4(11)
N2 C7 C8 110.9(12)
C6 C7 C8 125.7(12)
N3 C8 O1 119.0(11)
N3 C8 C7 121.7(11)
O1 C8 C7 119.1(11)
O1 C9 C10 105.2(9)
O1 C9 H9A 110.7
C10 C9 H9A 110.7
O1 C9 H9B 110.7
C10 C9 H9B 110.7
H9A C9 H9B 108.8
N3 C10 C9 103.7(10)
N3 C10 C11 112.3(11)
C9 C10 C11 115.4(10)
N3 C10 H10 108.4
C9 C10 H10 108.4
C11 C10 H10 108.4
C13 C11 C10 112.4(12)
C13 C11 C12 110.2(11)
C10 C11 C12 110.9(12)
C13 C11 H11 107.7
C10 C11 H11 107.7
C12 C11 H11 107.7
C11 C12 H12A 109.5
C11 C12 H12B 109.5
H12A C12 H12B 109.5
C11 C12 H12C 109.5
H12A C12 H12C 109.5
H12B C12 H12C 109.5
C11 C13 H13A 109.5
C11 C13 H13B 109.5
H13A C13 H13B 109.5
C11 C13 H13C 109.5
H13A C13 H13C 109.5
H13B C13 H13C 109.5
C15 C14 C19 123.3(12)
C15 C14 N1 120.7(12)
C19 C14 N1 116.0(12)
C14 C15 C16 118.3(12)
C14 C15 C23 123.8(12)
C16 C15 C23 117.9(13)
C17 C16 C15 120.4(13)
C17 C16 H16 119.8
C15 C16 H16 119.8
C18 C17 C16 119.7(13)
C18 C17 H17 120.2
C16 C17 H17 120.2
C17 C18 C19 123.1(13)
C17 C18 H18 118.4
C19 C18 H18 118.4
C18 C19 C14 115.0(12)
C18 C19 C20 121.4(12)
C14 C19 C20 123.5(12)
C22 C20 C19 110.3(11)
C22 C20 C21 109.3(12)
C19 C20 C21 112.0(12)
C22 C20 H20 108.4
C19 C20 H20 108.4
C21 C20 H20 108.4
C20 C21 H21A 109.5
C20 C21 H21B 109.5
H21A C21 H21B 109.5
C20 C21 H21C 109.5
H21A C21 H21C 109.5
H21B C21 H21C 109.5
C20 C22 H22A 109.5
C20 C22 H22B 109.5
H22A C22 H22B 109.5
C20 C22 H22C 109.5
H22A C22 H22C 109.5
H22B C22 H22C 109.5
C15 C23 C25 111.0(11)
C15 C23 C24 111.6(10)
C25 C23 C24 110.2(11)
C15 C23 H23 108.0
C25 C23 H23 108.0
C24 C23 H23 108.0
C23 C24 H24A 109.5
C23 C24 H24B 109.5
H24A C24 H24B 109.5
C23 C24 H24C 109.5
H24A C24 H24C 109.5
H24B C24 H24C 109.5
C23 C25 H25A 109.5
C23 C25 H25B 109.5
H25A C25 H25B 109.5
C23 C25 H25C 109.5
H25A C25 H25C 109.5
H25B C25 H25C 109.5
C27 C26 H26A 109.5
C27 C26 H26B 109.5
H26A C26 H26B 109.5
C27 C26 H26C 109.5
H26A C26 H26C 109.5
H26B C26 H26C 109.5
N4 C27 C28 114.2(10)
N4 C27 C26 126.5(11)
C28 C27 C26 119.2(12)
N5 C28 C29 120.4(12)
N5 C28 C27 114.3(11)
C29 C28 C27 125.2(11)
C30 C29 C28 118.2(12)
C30 C29 H29 120.9
C28 C29 H29 120.9
C31 C30 C29 121.7(13)
C31 C30 H30 119.1
C29 C30 H30 119.1
C30 C31 C32 117.3(12)
C30 C31 H31 121.3
C32 C31 H31 121.3
N5 C32 C31 121.3(11)
N5 C32 C33 110.6(12)
C31 C32 C33 127.9(12)
N6 C33 O2 117.9(11)
N6 C33 C32 121.7(12)
O2 C33 C32 120.2(12)
O2 C34 C35 105.0(9)
O2 C34 H34A 110.8
C35 C34 H34A 110.8
O2 C34 H34B 110.8
C35 C34 H34B 110.8
H34A C34 H34B 108.8
N6 C35 C36 112.3(10)
N6 C35 C34 102.1(9)
C36 C35 C34 116.7(11)
N6 C35 H35 108.5
C36 C35 H35 108.5
C34 C35 H35 108.5
C35 C36 C37 109.6(10)
C35 C36 C38 111.7(11)
C37 C36 C38 111.0(11)
C35 C36 H36 108.1
C37 C36 H36 108.1
C38 C36 H36 108.1
C36 C37 H37A 109.5
C36 C37 H37B 109.5
H37A C37 H37B 109.5
C36 C37 H37C 109.5
H37A C37 H37C 109.5
H37B C37 H37C 109.5
C36 C38 H38A 109.5
C36 C38 H38B 109.5
H38A C38 H38B 109.5
C36 C38 H38C 109.5
H38A C38 H38C 109.5
H38B C38 H38C 109.5
C44 C39 C40 123.6(13)
C44 C39 N4 119.2(12)
C40 C39 N4 117.0(12)
C39 C40 C41 116.2(13)
C39 C40 C48 123.1(12)
C41 C40 C48 120.7(13)
C42 C41 C40 121.9(13)
C42 C41 H41 119.0
C40 C41 H41 119.0
C41 C42 C43 119.7(13)
C41 C42 H42 120.2
C43 C42 H42 120.2
C44 C43 C42 120.6(14)
C44 C43 H43 119.7
C42 C43 H43 119.7
C39 C44 C43 117.8(13)
C39 C44 C45 124.0(13)
C43 C44 C45 118.2(13)
C44 C45 C46 111.9(12)
C44 C45 C47 112.2(11)
C46 C45 C47 109.9(12)
C44 C45 H45 107.5
C46 C45 H45 107.5
C47 C45 H45 107.5
C45 C46 H46A 109.5
C45 C46 H46B 109.5
H46A C46 H46B 109.5
C45 C46 H46C 109.5
H46A C46 H46C 109.5
H46B C46 H46C 109.5
C45 C47 H47A 109.5
C45 C47 H47B 109.5
H47A C47 H47B 109.5
C45 C47 H47C 109.5
H47A C47 H47C 109.5
H47B C47 H47C 109.5
C40 C48 C50 114.3(14)
C40 C48 C49 111.7(11)
C50 C48 C49 107.6(12)
C40 C48 H48 107.7
C50 C48 H48 107.7
C49 C48 H48 107.7
C48 C49 H49A 109.5
C48 C49 H49B 109.5
H49A C49 H49B 109.5
C48 C49 H49C 109.5
H49A C49 H49C 109.5
H49B C49 H49C 109.5
C48 C50 H50A 109.5
C48 C50 H50B 109.5
H50A C50 H50B 109.5
C48 C50 H50C 109.5
H50A C50 H50C 109.5
H50B C50 H50C 109.5
O3 C51 N7 123.2(17)
O3 C51 H51 118.4
N7 C51 H51 118.4
N7 C52 H52A 109.5
N7 C52 H52B 109.5
H52A C52 H52B 109.5
N7 C52 H52C 109.5
H52A C52 H52C 109.5
H52B C52 H52C 109.5
N7 C53 H53A 109.5
N7 C53 H53B 109.5
H53A C53 H53B 109.5
N7 C53 H53C 109.5
H53A C53 H53C 109.5
H53B C53 H53C 109.5

loop_
_geom_bond_atom_site_label_1
_geom_bond_atom_site_label_2
_geom_bond_distance
Fe1 N2 2.111(11)
Fe1 N3 2.240(10)
Fe1 N1 2.252(9)
Fe1 Br2 2.429(2)
Fe1 Br1 2.544(2)
Fe2 N5 2.108(10)
Fe2 N6 2.169(10)
Fe2 N4 2.184(9)
Fe2 Br4 2.420(2)
Fe2 Br3 2.480(2)
N1 C2 1.285(16)
N1 C14 1.456(16)
N2 C7 1.331(16)
N2 C3 1.345(14)
N3 C8 1.272(16)
N3 C10 1.490(15)
N4 C27 1.297(16)
N4 C39 1.467(16)
N5 C28 1.322(14)
N5 C32 1.339(16)
N6 C33 1.292(16)
N6 C35 1.482(14)
N7 C51 1.337(18)
N7 C53 1.444(17)
N7 C52 1.450(18)
O1 C8 1.358(13)
O1 C9 1.447(14)
O2 C33 1.337(13)
O2 C34 1.446(14)
O3 C51 1.257(17)
C1 C2 1.485(16)
C1 H1A 0.9800
C1 H1B 0.9800
C1 H1C 0.9800
C2 C3 1.497(19)
C3 C4 1.364(18)
C4 C5 1.393(19)
C4 H4 0.9500
C5 C6 1.373(17)
C5 H5 0.9500
C6 C7 1.367(19)
C6 H6 0.9500
C7 C8 1.473(16)
C9 C10 1.514(17)
C9 H9A 0.9900
C9 H9B 0.9900
C10 C11 1.514(17)
C10 H10 1.0000
C11 C13 1.484(17)
C11 C12 1.54(2)
C11 H11 1.0000
C12 H12A 0.9800
C12 H12B 0.9800
C12 H12C 0.9800
C13 H13A 0.9800
C13 H13B 0.9800
C13 H13C 0.9800
C14 C15 1.381(19)
C14 C19 1.427(18)
C15 C16 1.412(18)
C15 C23 1.517(18)
C16 C17 1.388(18)
C16 H16 0.9500
C17 C18 1.377(18)
C17 H17 0.9500
C18 C19 1.411(18)
C18 H18 0.9500
C19 C20 1.512(18)
C20 C22 1.510(18)
C20 C21 1.53(2)
C20 H20 1.0000
C21 H21A 0.9800
C21 H21B 0.9800
C21 H21C 0.9800
C22 H22A 0.9800
C22 H22B 0.9800
C22 H22C 0.9800
C23 C25 1.529(17)
C23 C24 1.543(17)
C23 H23 1.0000
C24 H24A 0.9800
C24 H24B 0.9800
C24 H24C 0.9800
C25 H25A 0.9800
C25 H25B 0.9800
C25 H25C 0.9800
C26 C27 1.495(16)
C26 H26A 0.9800
C26 H26B 0.9800
C26 H26C 0.9800
C27 C28 1.478(18)
C28 C29 1.414(19)
C29 C30 1.366(18)
C29 H29 0.9500
C30 C31 1.362(16)
C30 H30 0.9500
C31 C32 1.407(19)
C31 H31 0.9500
C32 C33 1.434(17)
C34 C35 1.559(17)
C34 H34A 0.9900
C34 H34B 0.9900
C35 C36 1.499(17)
C35 H35 1.0000
C36 C37 1.517(15)
C36 C38 1.523(18)
C36 H36 1.0000
C37 H37A 0.9800
C37 H37B 0.9800
C37 H37C 0.9800
C38 H38A 0.9800
C38 H38B 0.9800
C38 H38C 0.9800
C39 C44 1.367(18)
C39 C40 1.403(18)
C40 C41 1.405(18)
C40 C48 1.480(18)
C41 C42 1.359(19)
C41 H41 0.9500
C42 C43 1.40(2)
C42 H42 0.9500
C43 C44 1.394(19)
C43 H43 0.9500
C44 C45 1.510(19)
C45 C46 1.537(18)
C45 C47 1.544(17)
C45 H45 1.0000
C46 H46A 0.9800
C46 H46B 0.9800
C46 H46C 0.9800
C47 H47A 0.9800
C47 H47B 0.9800
C47 H47C 0.9800
C48 C50 1.55(2)
C48 C49 1.559(19)
C48 H48 1.0000
C49 H49A 0.9800
C49 H49B 0.9800
C49 H49C 0.9800
C50 H50A 0.9800
C50 H50B 0.9800
C50 H50C 0.9800
C51 H51 0.9500
C52 H52A 0.9800
C52 H52B 0.9800
C52 H52C 0.9800
C53 H53A 0.9800
C53 H53B 0.9800
C53 H53C 0.9800

loop_
_geom_hbond_atom_site_label_D
_geom_hbond_atom_site_label_H
_geom_hbond_atom_site_label_A
_geom_hbond_distance_DH
_geom_hbond_distance_HA
_geom_hbond_distance_DA
_geom_hbond_angle_DHA
_geom_hbond_site_symmetry_A
C1 H1C Br3 0.98 2.99 3.957(14) 168.1 2_546
C6 H6 Br2 0.95 2.88 3.665(14) 140.9 1_545
C26 H26B Br1 0.98 3.11 4.046(14) 160.9 2_656
C31 H31 Br4 0.95 2.94 3.664(14) 134.3 1_565
C34 H34A O3 0.99 2.62 3.470(16) 144.6 2_556
C36 H36 Br4 1.00 3.10 3.959(12) 145.2 .
C51 H51 Br2 0.95 3.00 3.459(17) 111.4 .
C52 H52A Br4 0.98 3.03 3.906(18) 150.0 1_554

loop_
_geom_torsion_atom_site_label_1
_geom_torsion_atom_site_label_2
_geom_torsion_atom_site_label_3
_geom_torsion_atom_site_label_4
_geom_torsion
C14 N1 C2 C1 4(2)
Fe1 N1 C2 C1 -178.9(11)
C14 N1 C2 C3 179.4(12)
Fe1 N1 C2 C3 -3.6(15)
C7 N2 C3 C4 2.9(19)
Fe1 N2 C3 C4 -175.3(10)
C7 N2 C3 C2 -177.6(12)
Fe1 N2 C3 C2 4.2(15)
N1 C2 C3 N2 -0.1(18)
C1 C2 C3 N2 175.7(12)
N1 C2 C3 C4 179.4(13)
C1 C2 C3 C4 -5(2)
N2 C3 C4 C5 0(2)
C2 C3 C4 C5 -179.7(13)
C3 C4 C5 C6 -1(2)
C4 C5 C6 C7 1(2)
C3 N2 C7 C6 -4(2)
Fe1 N2 C7 C6 174.3(11)
C3 N2 C7 C8 176.6(11)
Fe1 N2 C7 C8 -5.2(14)
C5 C6 C7 N2 2(2)
C5 C6 C7 C8 -178.4(12)
C10 N3 C8 O1 -4.1(15)
Fe1 N3 C8 O1 178.9(8)
C10 N3 C8 C7 -179.4(11)
Fe1 N3 C8 C7 3.5(15)
C9 O1 C8 N3 -4.0(15)
C9 O1 C8 C7 171.5(11)
N2 C7 C8 N3 0.8(18)
C6 C7 C8 N3 -178.8(14)
N2 C7 C8 O1 -174.6(11)
C6 C7 C8 O1 6(2)
C8 O1 C9 C10 9.9(13)
C8 N3 C10 C9 9.9(13)
Fe1 N3 C10 C9 -174.5(10)
C8 N3 C10 C11 -115.4(12)
Fe1 N3 C10 C11 60.2(17)
O1 C9 C10 N3 -12.1(13)
O1 C9 C10 C11 111.3(12)
N3 C10 C11 C13 -174.9(10)
C9 C10 C11 C13 66.5(16)
N3 C10 C11 C12 61.2(14)
C9 C10 C11 C12 -57.5(15)
C2 N1 C14 C15 81.7(15)
Fe1 N1 C14 C15 -95.0(13)
C2 N1 C14 C19 -97.7(14)
Fe1 N1 C14 C19 85.5(12)
C19 C14 C15 C16 0.5(19)
N1 C14 C15 C16 -178.9(10)
C19 C14 C15 C23 -179.8(11)
N1 C14 C15 C23 0.8(19)
C14 C15 C16 C17 1.7(18)
C23 C15 C16 C17 -178.1(11)
C15 C16 C17 C18 -1.6(19)
C16 C17 C18 C19 -0.8(19)
C17 C18 C19 C14 2.8(18)
C17 C18 C19 C20 179.1(12)
C15 C14 C19 C18 -2.6(18)
N1 C14 C19 C18 176.8(10)
C15 C14 C19 C20 -178.9(12)
N1 C14 C19 C20 0.6(17)
C18 C19 C20 C22 -73.8(16)
C14 C19 C20 C22 102.2(14)
C18 C19 C20 C21 48.1(16)
C14 C19 C20 C21 -135.9(13)
C14 C15 C23 C25 117.5(13)
C16 C15 C23 C25 -62.8(14)
C14 C15 C23 C24 -119.1(14)
C16 C15 C23 C24 60.6(16)
C39 N4 C27 C28 -179.1(11)
Fe2 N4 C27 C28 5.4(15)
C39 N4 C27 C26 4(2)
Fe2 N4 C27 C26 -171.1(11)
C32 N5 C28 C29 -0.5(19)
Fe2 N5 C28 C29 171.6(10)
C32 N5 C28 C27 179.2(11)
Fe2 N5 C28 C27 -8.7(15)
N4 C27 C28 N5 1.9(17)
C26 C27 C28 N5 178.6(12)
N4 C27 C28 C29 -178.4(13)
C26 C27 C28 C29 -2(2)
N5 C28 C29 C30 -1(2)
C27 C28 C29 C30 179.3(12)
C28 C29 C30 C31 1(2)
C29 C30 C31 C32 0(2)
C28 N5 C32 C31 1.7(18)
Fe2 N5 C32 C31 -170.4(9)
C28 N5 C32 C33 177.8(11)
Fe2 N5 C32 C33 5.6(14)
C30 C31 C32 N5 -1.3(19)
C30 C31 C32 C33 -176.7(13)
C35 N6 C33 O2 -0.8(17)
Fe2 N6 C33 O2 160.8(9)
C35 N6 C33 C32 -175.7(11)
Fe2 N6 C33 C32 -14.1(16)
C34 O2 C33 N6 -5.0(16)
C34 O2 C33 C32 170.0(12)
N5 C32 C33 N6 6.2(18)
C31 C32 C33 N6 -178.0(13)
N5 C32 C33 O2 -168.6(11)
C31 C32 C33 O2 7(2)
C33 O2 C34 C35 8.1(13)
C33 N6 C35 C36 -120.1(12)
Fe2 N6 C35 C36 84.9(14)
C33 N6 C35 C34 5.7(14)
Fe2 N6 C35 C34 -149.3(10)
O2 C34 C35 N6 -8.3(13)
O2 C34 C35 C36 114.5(11)
N6 C35 C36 C37 -171.6(10)
C34 C35 C36 C37 71.0(14)
N6 C35 C36 C38 64.9(13)
C34 C35 C36 C38 -52.5(14)
C27 N4 C39 C44 -91.9(14)
Fe2 N4 C39 C44 83.4(13)
C27 N4 C39 C40 91.6(14)
Fe2 N4 C39 C40 -93.1(12)
C44 C39 C40 C41 3.3(18)
N4 C39 C40 C41 179.6(10)
C44 C39 C40 C48 -175.5(12)
N4 C39 C40 C48 0.8(18)
C39 C40 C41 C42 -2.2(18)
C48 C40 C41 C42 176.6(12)
C40 C41 C42 C43 -0.7(19)
C41 C42 C43 C44 3(2)
C40 C39 C44 C43 -1.5(19)
N4 C39 C44 C43 -177.7(11)
C40 C39 C44 C45 179.2(11)
N4 C39 C44 C45 3.0(19)
C42 C43 C44 C39 -1.5(19)
C42 C43 C44 C45 177.8(12)
C39 C44 C45 C46 -119.7(14)
C43 C44 C45 C46 61.0(15)
C39 C44 C45 C47 116.2(14)
C43 C44 C45 C47 -63.1(17)
C39 C40 C48 C50 139.6(13)
C41 C40 C48 C50 -39.2(17)
C39 C40 C48 C49 -98.0(15)
C41 C40 C48 C49 83.3(16)
C53 N7 C51 O3 -1(2)
C52 N7 C51 O3 -176.6(14)
